data_2222426
loop_
_publ_author_name
'Zhang, Jin-Hua'
'Zuo, Hua'
'Xie, Yong-Sheng'
'Zhao, Bao-Xiang'

_publ_section_title
2-(4-Chlorophenyl)-5-(3,4-dimethoxyphenethyl)-6,7-dihydropyrazolo[1,5-<i>a</i>]pyrazin-4(5<i>H</i>)-one
_journal_coeditor_code PV2160
_journal_issue 7
_journal_name_full 'Acta Crystallographica Section E'
_journal_page_first o1457
_journal_paper_doi 10.1107/S1600536809020212
_journal_volume 65
_journal_year 2009
_chemical_formula_iupac 'C22 H22 Cl N3 O3'
_chemical_formula_moiety 'C22 H22 Cl N3 O3'
_chemical_formula_sum 'C22 H22 Cl N3 O3'
_chemical_formula_weight 411.88
_chemical_name_systematic
;
2-(4-Chlorophenyl)-5-(3,4-dimethoxyphenethyl)-6,7-dihydropyrazolo[1,5-
<i>a</i>]pyrazin-4(5<i>H</i>)-one
;
_space_group_IT_number 2
_symmetry_cell_setting triclinic
_symmetry_space_group_name_Hall '-P 1'
_symmetry_space_group_name_H-M 'P -1'
_atom_sites_solution_hydrogens geom
_atom_sites_solution_primary direct
_atom_sites_solution_secondary difmap
_audit_creation_method SHELXL-97
_cell_angle_alpha 81.156(3)
_cell_angle_beta 77.150(2)
_cell_angle_gamma 72.278(2)
_cell_formula_units_Z 2
_cell_length_a 7.1709(4)
_cell_length_b 10.6982(5)
_cell_length_c 13.9169(6)
_cell_measurement_reflns_used 2906
_cell_measurement_temperature 293(2)
_cell_measurement_theta_max 26.07
_cell_measurement_theta_min 3.02
_cell_volume 987.24(8)
_computing_cell_refinement 'SAINT (Bruker, 2005)'
_computing_data_collection 'SMART (Bruker, 2005)'
_computing_data_reduction 'SAINT (Bruker, 2005)'
_computing_molecular_graphics 'XP in SHELXTL (Sheldrick, 2008)'
_computing_publication_material 'SHELXL97 (Sheldrick, 2008)'
_computing_structure_refinement 'SHELXL97 (Sheldrick, 2008)'
_computing_structure_solution 'SHELXS97 (Sheldrick, 2008)'
_diffrn_ambient_temperature 293(2)
_diffrn_measured_fraction_theta_full 0.987
_diffrn_measured_fraction_theta_max 0.987
_diffrn_measurement_device_type 'Bruker SMART CCD area-detector'
_diffrn_measurement_method '\f and \w'
_diffrn_radiation_monochromator graphite
_diffrn_radiation_source 'fine-focus sealed tube'
_diffrn_radiation_type MoK\a
_diffrn_radiation_wavelength 0.71073
_diffrn_reflns_av_R_equivalents 0.0212
_diffrn_reflns_av_sigmaI/netI 0.0316
_diffrn_reflns_limit_h_max 8
_diffrn_reflns_limit_h_min -7
_diffrn_reflns_limit_k_max 13
_diffrn_reflns_limit_k_min -13
_diffrn_reflns_limit_l_max 17
_diffrn_reflns_limit_l_min -17
_diffrn_reflns_number 8654
_diffrn_reflns_theta_full 26.40
_diffrn_reflns_theta_max 26.40
_diffrn_reflns_theta_min 2.01
_exptl_absorpt_coefficient_mu 0.223
_exptl_absorpt_correction_T_max 0.9780
_exptl_absorpt_correction_T_min 0.9161
_exptl_absorpt_correction_type multi-scan
_exptl_absorpt_process_details '(SADABS; Bruker 2005)'
_exptl_crystal_colour colorless
_exptl_crystal_density_diffrn 1.386
_exptl_crystal_density_method 'not measured'
_exptl_crystal_description block
_exptl_crystal_F_000 432
_exptl_crystal_size_max 0.40
_exptl_crystal_size_mid 0.20
_exptl_crystal_size_min 0.10
_refine_diff_density_max 0.201
_refine_diff_density_min -0.297
_refine_ls_extinction_method none
_refine_ls_goodness_of_fit_ref 1.030
_refine_ls_hydrogen_treatment mixed
_refine_ls_matrix_type full
_refine_ls_number_parameters 326
_refine_ls_number_reflns 3999
_refine_ls_number_restraints 0
_refine_ls_restrained_S_all 1.030
_refine_ls_R_factor_all 0.0612
_refine_ls_R_factor_gt 0.0412
_refine_ls_shift/su_max 0.000
_refine_ls_shift/su_mean 0.000
_refine_ls_structure_factor_coef Fsqd
_refine_ls_weighting_details 'calc w=1/[\s^2^(Fo^2^)+(0.0564P)^2^+0.1941P] where P=(Fo^2^+2Fc^2^)/3'
_refine_ls_weighting_scheme calc
_refine_ls_wR_factor_gt 0.1026
_refine_ls_wR_factor_ref 0.1146
_reflns_number_gt 2969
_reflns_number_total 3999
_reflns_threshold_expression I>2\s(I)
_cod_data_source_file pv2160.cif
_cod_data_source_block I
_cod_depositor_comments
;
The following automatic conversions were performed:
'_symmetry_cell_setting' value 'Triclinic' changed to 'triclinic'
according to '/home/saulius/struct/CIF-dictionaries/cif_core.dic'
dictionary named 'cif_core.dic' version 2.4.1 from 2010-06-29.

Automatic conversion script
Id: cif_fix_enum 1527 2010-12-29 10:47:43Z saulius 

The following automatic conversions were performed:

'_symmetry_cell_setting' value 'Triclinic' changed to 'triclinic'
according to /home/saulius/struct/CIF-dictionaries/cif_core.dic
dictionary named 'cif_core.dic' version 2.4.1 from 2010-06-29.

Automatic conversion script
Id: cif_fix_values 1715 2011-07-08 13:25:40Z adriana 
;
_cod_original_cell_volume 987.25(8)
_cod_database_code 2222426
_cod_database_fobs_code 2222426

loop_
_symmetry_equiv_pos_as_xyz
'x, y, z'
'-x, -y, -z'

loop_
_atom_site_type_symbol
_atom_site_label
_atom_site_fract_x
_atom_site_fract_y
_atom_site_fract_z
_atom_site_U_iso_or_equiv
_atom_site_adp_type
_atom_site_calc_flag
_atom_site_refinement_flags
_atom_site_occupancy
_atom_site_disorder_assembly
_atom_site_disorder_group
Cl Cl 0.20421(8) 0.95549(6) 0.40014(4) 0.06084(19) Uani d . 1 . .
N N1 -0.4397(2) 0.70036(14) 0.26041(11) 0.0390(4) Uani d . 1 . .
N N2 -0.5553(2) 0.69103(14) 0.19947(10) 0.0367(4) Uani d . 1 . .
N N3 -0.7921(2) 0.70588(15) 0.06451(11) 0.0390(4) Uani d . 1 . .
O O1 -0.7274(2) 0.89705(14) -0.00841(10) 0.0575(4) Uani d . 1 . .
O O2 -1.3542(2) 0.72159(14) -0.37111(10) 0.0533(4) Uani d . 1 . .
O O3 -0.9862(2) 0.58773(15) -0.41075(10) 0.0544(4) Uani d . 1 . .
C C1 0.0314(3) 0.91488(18) 0.34943(14) 0.0406(4) Uani d . 1 . .
C C2 -0.0785(3) 0.8341(2) 0.40461(15) 0.0450(5) Uani d . 1 . .
H H2 -0.065(3) 0.8025(19) 0.4699(15) 0.048(6) Uiso d . 1 . .
C C3 -0.2109(3) 0.79940(19) 0.36251(14) 0.0419(4) Uani d . 1 . .
H H3 -0.289(3) 0.744(2) 0.3994(15) 0.057(6) Uiso d . 1 . .
C C4 -0.2335(3) 0.84383(17) 0.26496(12) 0.0343(4) Uani d . 1 . .
C C5 -0.1236(3) 0.92790(18) 0.21187(14) 0.0390(4) Uani d . 1 . .
H H5 -0.135(3) 0.9556(19) 0.1468(15) 0.046(5) Uiso d . 1 . .
C C6 0.0084(3) 0.96339(19) 0.25367(14) 0.0411(4) Uani d . 1 . .
H H6 0.082(3) 1.019(2) 0.2150(15) 0.049(6) Uiso d . 1 . .
C C7 -0.3707(3) 0.80384(17) 0.21908(12) 0.0345(4) Uani d . 1 . .
C C8 -0.4449(3) 0.86047(19) 0.13250(13) 0.0367(4) Uani d . 1 . .
H H8 -0.421(3) 0.933(2) 0.0897(15) 0.047(6) Uiso d . 1 . .
C C9 -0.5643(3) 0.78601(17) 0.12271(12) 0.0344(4) Uani d . 1 . .
C C10 -0.6987(3) 0.80106(19) 0.05288(13) 0.0386(4) Uani d . 1 . .
C C11 -0.7288(4) 0.5823(2) 0.12678(16) 0.0499(5) Uani d . 1 . .
H H11B -0.842(3) 0.543(2) 0.1422(16) 0.058(6) Uiso d . 1 . .
H H11A -0.600(4) 0.519(2) 0.0875(17) 0.066(7) Uiso d . 1 . .
C C12 -0.6833(4) 0.6042(2) 0.22192(15) 0.0462(5) Uani d . 1 . .
H H12B -0.611(3) 0.522(2) 0.2536(15) 0.053(6) Uiso d . 1 . .
H H12A -0.811(4) 0.647(2) 0.2650(17) 0.069(7) Uiso d . 1 . .
C C13 -0.9414(3) 0.7191(2) 0.00409(15) 0.0424(5) Uani d . 1 . .
H H13B -1.051(3) 0.684(2) 0.0467(15) 0.052(6) Uiso d . 1 . .
C C14 -0.8546(3) 0.6485(3) -0.08922(16) 0.0488(5) Uani d . 1 . .
H H14B -0.807(4) 0.551(3) -0.0693(18) 0.073(7) Uiso d . 1 . .
H H14A -0.736(4) 0.676(2) -0.1225(17) 0.066(7) Uiso d . 1 . .
C C15 -0.9982(3) 0.67175(18) -0.16026(13) 0.0383(4) Uani d . 1 . .
C C16 -1.1963(3) 0.7426(2) -0.13969(14) 0.0416(4) Uani d . 1 . .
H H16 -1.255(3) 0.777(2) -0.0773(16) 0.056(6) Uiso d . 1 . .
C C17 -1.3206(3) 0.7617(2) -0.20844(15) 0.0429(5) Uani d . 1 . .
H H17 -1.458(3) 0.814(2) -0.1909(14) 0.047(6) Uiso d . 1 . .
C C18 -1.2466(3) 0.70993(17) -0.29847(14) 0.0392(4) Uani d . 1 . .
C C19 -1.0451(3) 0.63712(18) -0.32041(13) 0.0387(4) Uani d . 1 . .
C C20 -0.9246(3) 0.61940(19) -0.25182(14) 0.0399(4) Uani d . 1 . .
H H20 -0.793(4) 0.570(2) -0.2684(15) 0.056(6) Uiso d . 1 . .
C C21 -1.5441(3) 0.8157(2) -0.36227(18) 0.0613(6) Uani d . 1 . .
H H21A -1.6042 0.8145 -0.4172 0.092 Uiso calc R 1 . .
H H21B -1.5293 0.9018 -0.3621 0.092 Uiso calc R 1 . .
H H21C -1.6275 0.7944 -0.3016 0.092 Uiso calc R 1 . .
C C22 -0.7782(3) 0.5470(2) -0.45031(16) 0.0593(6) Uani d . 1 . .
H H22A -0.7578 0.5147 -0.5136 0.089 Uiso calc R 1 . .
H H22B -0.7124 0.4782 -0.4060 0.089 Uiso calc R 1 . .
H H22C -0.7243 0.6205 -0.4579 0.089 Uiso calc R 1 . .
H H13A -0.998(3) 0.813(2) -0.0122(14) 0.048(6) Uiso d . 1 . .

loop_
_atom_site_aniso_label
_atom_site_aniso_U_11
_atom_site_aniso_U_22
_atom_site_aniso_U_33
_atom_site_aniso_U_12
_atom_site_aniso_U_13
_atom_site_aniso_U_23
Cl 0.0547(4) 0.0822(4) 0.0621(4) -0.0307(3) -0.0219(3) -0.0163(3)
N1 0.0449(9) 0.0398(8) 0.0395(8) -0.0162(7) -0.0192(7) 0.0006(7)
N2 0.0410(9) 0.0385(8) 0.0365(8) -0.0167(7) -0.0151(7) 0.0016(6)
N3 0.0417(9) 0.0462(9) 0.0368(8) -0.0195(7) -0.0158(7) -0.0003(7)
O1 0.0699(10) 0.0651(9) 0.0521(8) -0.0378(8) -0.0347(8) 0.0235(7)
O2 0.0527(9) 0.0580(9) 0.0527(8) -0.0050(7) -0.0288(7) -0.0097(7)
O3 0.0521(9) 0.0692(10) 0.0418(8) -0.0064(8) -0.0151(7) -0.0174(7)
C1 0.0382(11) 0.0423(10) 0.0462(11) -0.0098(9) -0.0149(8) -0.0116(8)
C2 0.0546(13) 0.0505(11) 0.0368(10) -0.0187(10) -0.0192(9) -0.0009(9)
C3 0.0489(12) 0.0426(11) 0.0398(10) -0.0193(10) -0.0133(9) 0.0003(8)
C4 0.0354(10) 0.0353(9) 0.0345(9) -0.0091(8) -0.0114(8) -0.0043(7)
C5 0.0416(11) 0.0415(10) 0.0356(10) -0.0121(9) -0.0123(8) -0.0002(8)
C6 0.0412(11) 0.0422(11) 0.0442(11) -0.0172(9) -0.0086(9) -0.0045(8)
C7 0.0352(10) 0.0355(9) 0.0344(9) -0.0103(8) -0.0088(8) -0.0040(7)
C8 0.0384(10) 0.0402(10) 0.0357(9) -0.0168(9) -0.0116(8) 0.0021(8)
C9 0.0353(10) 0.0379(9) 0.0319(9) -0.0126(8) -0.0093(7) 0.0001(7)
C10 0.0391(11) 0.0468(11) 0.0344(10) -0.0174(9) -0.0104(8) -0.0007(8)
C11 0.0605(15) 0.0477(12) 0.0535(12) -0.0270(12) -0.0243(11) 0.0039(10)
C12 0.0566(14) 0.0456(12) 0.0471(12) -0.0281(11) -0.0209(11) 0.0083(10)
C13 0.0391(11) 0.0545(13) 0.0415(11) -0.0187(10) -0.0145(9) -0.0061(9)
C14 0.0400(12) 0.0676(15) 0.0436(11) -0.0146(11) -0.0127(9) -0.0133(10)
C15 0.0396(11) 0.0434(10) 0.0385(10) -0.0179(9) -0.0109(8) -0.0055(8)
C16 0.0408(11) 0.0498(11) 0.0392(10) -0.0164(9) -0.0083(9) -0.0109(9)
C17 0.0360(11) 0.0456(11) 0.0495(11) -0.0111(9) -0.0101(9) -0.0089(9)
C18 0.0442(11) 0.0368(10) 0.0434(10) -0.0155(9) -0.0189(9) 0.0003(8)
C19 0.0448(11) 0.0401(10) 0.0346(9) -0.0140(9) -0.0116(8) -0.0029(8)
C20 0.0374(11) 0.0433(11) 0.0407(10) -0.0108(9) -0.0102(9) -0.0060(8)
C21 0.0494(13) 0.0657(15) 0.0729(15) -0.0083(12) -0.0315(12) -0.0051(12)
C22 0.0617(16) 0.0631(14) 0.0478(12) -0.0061(12) -0.0090(11) -0.0142(10)

loop_
_atom_type_symbol
_atom_type_description
_atom_type_scat_dispersion_real
_atom_type_scat_dispersion_imag
_atom_type_scat_source
C C 0.0033 0.0016 'International Tables Vol C Tables 4.2.6.8 and 6.1.1.4'
H H 0.0000 0.0000 'International Tables Vol C Tables 4.2.6.8 and 6.1.1.4'
N N 0.0061 0.0033 'International Tables Vol C Tables 4.2.6.8 and 6.1.1.4'
O O 0.0106 0.0060 'International Tables Vol C Tables 4.2.6.8 and 6.1.1.4'
Cl Cl 0.1484 0.1585 'International Tables Vol C Tables 4.2.6.8 and 6.1.1.4'

loop_
_geom_angle_atom_site_label_1
_geom_angle_atom_site_label_2
_geom_angle_atom_site_label_3
_geom_angle_site_symmetry_1
_geom_angle_site_symmetry_3
_geom_angle
_geom_angle_publ_flag
N2 N1 C7 . . 104.41(13) ?
N1 N2 C9 . . 112.51(14) ?
N1 N2 C12 . . 123.74(14) ?
C9 N2 C12 . . 122.94(15) ?
C10 N3 C13 . . 119.09(15) ?
C10 N3 C11 . . 121.19(15) ?
C13 N3 C11 . . 119.25(15) ?
C18 O2 C21 . . 117.38(16) ?
C19 O3 C22 . . 118.05(15) ?
C2 C1 C6 . . 120.98(17) ?
C2 C1 Cl . . 119.85(14) ?
C6 C1 Cl . . 119.16(15) ?
C1 C2 C3 . . 119.31(18) ?
C1 C2 H2 . . 121.1(13) ?
C3 C2 H2 . . 119.6(13) ?
C2 C3 C4 . . 121.06(19) ?
C2 C3 H3 . . 120.8(13) ?
C4 C3 H3 . . 118.2(13) ?
C5 C4 C3 . . 118.22(16) ?
C5 C4 C7 . . 120.68(15) ?
C3 C4 C7 . . 121.10(16) ?
C6 C5 C4 . . 120.96(17) ?
C6 C5 H5 . . 120.4(12) ?
C4 C5 H5 . . 118.6(12) ?
C1 C6 C5 . . 119.42(18) ?
C1 C6 H6 . . 121.9(12) ?
C5 C6 H6 . . 118.7(12) ?
N1 C7 C8 . . 111.40(15) ?
N1 C7 C4 . . 120.36(15) ?
C8 C7 C4 . . 128.23(16) ?
C9 C8 C7 . . 104.71(16) ?
C9 C8 H8 . . 126.3(12) ?
C7 C8 H8 . . 129.0(12) ?
N2 C9 C8 . . 106.96(15) ?
N2 C9 C10 . . 120.98(15) ?
C8 C9 C10 . . 131.84(16) ?
O1 C10 N3 . . 123.38(16) ?
O1 C10 C9 . . 121.11(16) ?
N3 C10 C9 . . 115.44(15) ?
N3 C11 C12 . . 112.58(17) ?
N3 C11 H11B . . 106.1(12) ?
C12 C11 H11B . . 108.8(12) ?
N3 C11 H11A . . 109.6(12) ?
C12 C11 H11A . . 108.6(12) ?
H11B C11 H11A . . 111.2(18) ?
N2 C12 C11 . . 108.36(16) ?
N2 C12 H12B . . 107.4(13) ?
C11 C12 H12B . . 110.9(12) ?
N2 C12 H12A . . 109.6(14) ?
C11 C12 H12A . . 108.3(13) ?
H12B C12 H12A . . 112.2(19) ?
N3 C13 C14 . . 112.60(17) ?
N3 C13 H13B . . 107.6(12) ?
C14 C13 H13B . . 111.3(12) ?
N3 C13 H13A . . 107.0(12) ?
C14 C13 H13A . . 110.7(12) ?
H13B C13 H13A . . 107.4(17) ?
C13 C14 C15 . . 114.67(18) ?
C13 C14 H14B . . 108.3(14) ?
C15 C14 H14B . . 109.1(14) ?
C13 C14 H14A . . 108.0(14) ?
C15 C14 H14A . . 110.3(13) ?
H14B C14 H14A . . 106(2) ?
C16 C15 C20 . . 118.18(17) ?
C16 C15 C14 . . 123.66(17) ?
C20 C15 C14 . . 118.15(17) ?
C15 C16 C17 . . 121.03(18) ?
C15 C16 H16 . . 121.5(13) ?
C17 C16 H16 . . 117.4(13) ?
C18 C17 C16 . . 120.32(19) ?
C18 C17 H17 . . 122.1(12) ?
C16 C17 H17 . . 117.5(12) ?
O2 C18 C17 . . 125.43(18) ?
O2 C18 C19 . . 115.24(16) ?
C17 C18 C19 . . 119.32(17) ?
O3 C19 C20 . . 125.34(18) ?
O3 C19 C18 . . 115.07(15) ?
C20 C19 C18 . . 119.59(17) ?
C19 C20 C15 . . 121.57(19) ?
C19 C20 H20 . . 117.2(13) ?
C15 C20 H20 . . 121.2(13) ?
O2 C21 H21A . . 109.5 ?
O2 C21 H21B . . 109.5 ?
H21A C21 H21B . . 109.5 ?
O2 C21 H21C . . 109.5 ?
H21A C21 H21C . . 109.5 ?
H21B C21 H21C . . 109.5 ?
O3 C22 H22A . . 109.5 ?
O3 C22 H22B . . 109.5 ?
H22A C22 H22B . . 109.5 ?
O3 C22 H22C . . 109.5 ?
H22A C22 H22C . . 109.5 ?
H22B C22 H22C . . 109.5 ?

loop_
_geom_bond_atom_site_label_1
_geom_bond_atom_site_label_2
_geom_bond_site_symmetry_2
_geom_bond_distance
_geom_bond_publ_flag
Cl C1 . 1.7416(18) ?
N1 N2 . 1.3439(19) ?
N1 C7 . 1.346(2) ?
N2 C9 . 1.355(2) ?
N2 C12 . 1.452(2) ?
N3 C10 . 1.352(2) ?
N3 C13 . 1.465(2) ?
N3 C11 . 1.470(2) ?
O1 C10 . 1.227(2) ?
O2 C18 . 1.372(2) ?
O2 C21 . 1.418(3) ?
O3 C19 . 1.368(2) ?
O3 C22 . 1.425(3) ?
C1 C2 . 1.378(3) ?
C1 C6 . 1.380(3) ?
C2 C3 . 1.383(3) ?
C2 H2 . 0.94(2) ?
C3 C4 . 1.396(2) ?
C3 H3 . 0.95(2) ?
C4 C5 . 1.394(3) ?
C4 C7 . 1.476(2) ?
C5 C6 . 1.382(3) ?
C5 H5 . 0.92(2) ?
C6 H6 . 0.95(2) ?
C7 C8 . 1.402(2) ?
C8 C9 . 1.374(2) ?
C8 H8 . 0.94(2) ?
C9 C10 . 1.474(2) ?
C11 C12 . 1.499(3) ?
C11 H11B . 0.99(2) ?
C11 H11A . 1.06(2) ?
C12 H12B . 0.97(2) ?
C12 H12A . 1.00(3) ?
C13 C14 . 1.516(3) ?
C13 H13B . 1.01(2) ?
C13 H13A . 0.97(2) ?
C14 C15 . 1.523(2) ?
C14 H14B . 1.01(3) ?
C14 H14A . 0.98(2) ?
C15 C16 . 1.380(3) ?
C15 C20 . 1.399(3) ?
C16 C17 . 1.401(3) ?
C16 H16 . 0.95(2) ?
C17 C18 . 1.377(3) ?
C17 H17 . 0.97(2) ?
C18 C19 . 1.407(3) ?
C19 C20 . 1.380(2) ?
C20 H20 . 0.93(2) ?
C21 H21A . 0.9600 ?
C21 H21B . 0.9600 ?
C21 H21C . 0.9600 ?
C22 H22A . 0.9600 ?
C22 H22B . 0.9600 ?
C22 H22C . 0.9600 ?

loop_
_geom_hbond_atom_site_label_D
_geom_hbond_atom_site_label_H
_geom_hbond_atom_site_label_A
_geom_hbond_site_symmetry_A
_geom_hbond_distance_DH
_geom_hbond_distance_HA
_geom_hbond_distance_DA
_geom_hbond_angle_DHA
C5 H5 O1 2_475 0.92(2) 2.48(2) 3.341(2) 156.3(17)
C8 H8 O1 2_475 0.94(2) 2.39(2) 3.296(2) 161.4(19)
C11 H11B Cg1 2_365 0.99(2) 2.67(2) 3.413(2) 132.2(16)
C12 H12A Cg2 1_455 1.00(3) 2.77(2) 3.640(2) 146.2(17)
C21 H21B Cg2 2_375 0.96 2.98 3.531(2) 117

loop_
_cod_related_entry_id
_cod_related_entry_database
_cod_related_entry_code
1 ChemSpider 24703379
